data_7055231
loop_
_publ_author_name
'Castillo, Maximiliano'
'Metta-Maga\~na, Alejandro J.'
'Fortier, Skye'

_publ_section_title
;
 Isolation of gravimetrically quantifiable alkali metal arenides using
 18-crown-6
;
_journal_issue 3
_journal_name_full 'New J. Chem.'
_journal_page_first 1923
_journal_paper_doi 10.1039/C5NJ02841H
_journal_volume 40
_journal_year 2016
_chemical_formula_moiety 'Na C16 O8 H34, C20 H12'
_chemical_formula_sum 'C36 H46 Na O8'
_chemical_formula_weight 629.72
_space_group_crystal_system monoclinic
_space_group_IT_number 15
_space_group_name_Hall '-C 2yc'
_space_group_name_H-M_alt 'C 1 2/c 1'
_symmetry_space_group_name_Hall '-C 2yc'
_symmetry_space_group_name_H-M 'C 1 2/c 1'
_atom_sites_solution_hydrogens geom
_audit_creation_method SHELXL-2014/6
_audit_update_record
;
2015-10-13 deposited with the CCDC.
2015-12-15 downloaded from the CCDC.
;
_cell_angle_alpha 90
_cell_angle_beta 132.18
_cell_angle_gamma 90
_cell_formula_units_Z 4
_cell_length_a 22.1045(7)
_cell_length_b 12.5068(4)
_cell_length_c 16.0000(9)
_cell_measurement_reflns_used 9400
_cell_measurement_temperature 100(2)
_cell_measurement_theta_max 27.58
_cell_measurement_theta_min 2.49
_cell_volume 3277.8(2)
_computing_structure_refinement 'SHELXL-2014/6 (Sheldrick, 2014)'
_diffrn_ambient_temperature 100(2)
_diffrn_measured_fraction_theta_full 0.999
_diffrn_measured_fraction_theta_max 0.997
_diffrn_measurement_device_type 'Bruker SMART APEX CCD'
_diffrn_measurement_method '\w and \f scans'
_diffrn_radiation_type MoK\a
_diffrn_radiation_wavelength 0.71073
_diffrn_reflns_av_R_equivalents 0.0158
_diffrn_reflns_av_unetI/netI 0.0125
_diffrn_reflns_Laue_measured_fraction_full 0.999
_diffrn_reflns_Laue_measured_fraction_max 0.997
_diffrn_reflns_limit_h_max 28
_diffrn_reflns_limit_h_min -28
_diffrn_reflns_limit_k_max 16
_diffrn_reflns_limit_k_min -14
_diffrn_reflns_limit_l_max 20
_diffrn_reflns_limit_l_min -20
_diffrn_reflns_number 17897
_diffrn_reflns_point_group_measured_fraction_full 0.999
_diffrn_reflns_point_group_measured_fraction_max 0.997
_diffrn_reflns_theta_full 25.242
_diffrn_reflns_theta_max 27.608
_diffrn_reflns_theta_min 2.049
_diffrn_source 'fine-focus tube'
_exptl_absorpt_coefficient_mu 0.100
_exptl_absorpt_correction_T_max 0.7456
_exptl_absorpt_correction_T_min 0.7039
_exptl_absorpt_correction_type multi-scan
_exptl_absorpt_process_details SADABS
_exptl_crystal_colour purple
_exptl_crystal_density_diffrn 1.276
_exptl_crystal_description Prism
_exptl_crystal_F_000 1348
_exptl_crystal_size_max 0.180
_exptl_crystal_size_mid 0.090
_exptl_crystal_size_min 0.020
_refine_diff_density_max 0.380
_refine_diff_density_min -0.210
_refine_diff_density_rms 0.039
_refine_ls_extinction_method none
_refine_ls_goodness_of_fit_ref 1.024
_refine_ls_hydrogen_treatment constr
_refine_ls_matrix_type full
_refine_ls_number_parameters 205
_refine_ls_number_reflns 3809
_refine_ls_number_restraints 0
_refine_ls_restrained_S_all 1.024
_refine_ls_R_factor_all 0.0375
_refine_ls_R_factor_gt 0.0335
_refine_ls_shift/su_max 0.001
_refine_ls_shift/su_mean 0.000
_refine_ls_structure_factor_coef Fsqd
_refine_ls_weighting_details 'w=1/[\s^2^(Fo^2^)+(0.0526P)^2^+2.0870P] where P=(Fo^2^+2Fc^2^)/3'
_refine_ls_weighting_scheme calc
_refine_ls_wR_factor_gt 0.0920
_refine_ls_wR_factor_ref 0.0954
_reflns_Friedel_coverage 0.000
_reflns_number_gt 3414
_reflns_number_total 3809
_reflns_threshold_expression 'I > 2\s(I)'
_cod_data_source_file c5nj02841h2.cif
_cod_data_source_block 970SF_0mSa_a
_cod_depositor_comments 'Adding full bibliography for 7055227--7055237.cif.'
_cod_original_cell_volume 3277.9(2)
_cod_database_code 7055231
_shelx_space_group_comment
;
The symmetry employed for this shelxl refinement is uniquely defined
by the following loop, which should always be used as a source of
symmetry information in preference to the above space-group names.
They are only intended as comments.
;
_shelx_estimated_absorpt_t_min 0.982
_shelx_estimated_absorpt_t_max 0.998
_shelxl_version_number 2014/6

loop_
_space_group_symop_operation_xyz
'x, y, z'
'-x, y, -z+1/2'
'x+1/2, y+1/2, z'
'-x+1/2, y+1/2, -z+1/2'
'-x, -y, -z'
'x, -y, z-1/2'
'-x+1/2, -y+1/2, -z'
'x+1/2, -y+1/2, z-1/2'

loop_
_atom_site_label
_atom_site_type_symbol
_atom_site_fract_x
_atom_site_fract_y
_atom_site_fract_z
_atom_site_U_iso_or_equiv
_atom_site_adp_type
_atom_site_occupancy
_atom_site_site_symmetry_order
_atom_site_calc_flag
_atom_site_refinement_flags_posn
_atom_site_refinement_flags_adp
_atom_site_refinement_flags_occupancy
Na1 Na 0.5000 0.85602(4) 0.2500 0.01555(13) Uani 1 2 d S T P
O1 O 0.61552(5) 0.74979(6) 0.43331(6) 0.02020(17) Uani 1 1 d . . .
O2 O 0.51890(4) 0.89750(6) 0.42924(6) 0.01863(16) Uani 1 1 d . . .
O3 O 0.40351(4) 0.76747(6) 0.24919(6) 0.01908(16) Uani 1 1 d . . .
O4 O 0.58385(5) 1.01449(6) 0.31788(6) 0.02462(18) Uani 1 1 d . . .
C1 C 0.62394(7) 0.65542(8) 0.39208(9) 0.0221(2) Uani 1 1 d . . .
H1A H 0.5710 0.6176 0.3392 0.027 Uiso 1 1 calc R U .
H1B H 0.6643 0.6067 0.4554 0.027 Uiso 1 1 calc R U .
C2 C 0.59019(7) 0.72545(9) 0.49315(9) 0.0210(2) Uani 1 1 d . . .
H2A H 0.6330 0.6837 0.5619 0.025 Uiso 1 1 calc R U .
H2B H 0.5395 0.6825 0.4451 0.025 Uiso 1 1 calc R U .
C3 C 0.57556(7) 0.82976(9) 0.52459(9) 0.0222(2) Uani 1 1 d . . .
H3A H 0.5544 0.8145 0.5617 0.027 Uiso 1 1 calc R U .
H3B H 0.6282 0.8680 0.5795 0.027 Uiso 1 1 calc R U .
C4 C 0.43712(7) 0.89564(8) 0.38439(9) 0.0200(2) Uani 1 1 d . . .
H4A H 0.4063 0.9555 0.3304 0.024 Uiso 1 1 calc R U .
H4B H 0.4383 0.9075 0.4466 0.024 Uiso 1 1 calc R U .
C5 C 0.39234(7) 0.79201(9) 0.32511(9) 0.0205(2) Uani 1 1 d . . .
H5A H 0.4145 0.7338 0.3809 0.025 Uiso 1 1 calc R U .
H5B H 0.3335 0.8001 0.2832 0.025 Uiso 1 1 calc R U .
C6 C 0.34781(7) 0.68848(9) 0.16751(9) 0.0223(2) Uani 1 1 d . . .
H6A H 0.2919 0.7183 0.1128 0.027 Uiso 1 1 calc R U .
H6B H 0.3472 0.6260 0.2050 0.027 Uiso 1 1 calc R U .
C7 C 0.54188(9) 1.10615(9) 0.30783(12) 0.0348(3) Uani 1 1 d . . .
H7A H 0.5717 1.1716 0.3189 0.042 Uiso 1 1 calc R U .
H7B H 0.5379 1.1047 0.3658 0.042 Uiso 1 1 calc R U .
C8 C 0.66226(8) 1.00381(13) 0.42813(10) 0.0400(3) Uani 1 1 d . . .
H8A H 0.6958 1.0662 0.4451 0.060 Uiso 1 1 calc R U .
H8B H 0.6887 0.9388 0.4318 0.060 Uiso 1 1 calc R U .
H8C H 0.6562 0.9991 0.4834 0.060 Uiso 1 1 calc R U .
C9 C 0.55145(6) 0.55263(8) 0.60830(8) 0.0160(2) Uani 1 1 d . . .
C10 C 0.60437(7) 0.60616(8) 0.71335(9) 0.0216(2) Uani 1 1 d . . .
H10 H 0.5819 0.6499 0.7353 0.026 Uiso 1 1 calc R U .
C11 C 0.68858(7) 0.59599(9) 0.78505(9) 0.0243(2) Uani 1 1 d . . .
H11 H 0.7227 0.6346 0.8541 0.029 Uiso 1 1 calc R U .
C12 C 0.72344(6) 0.53078(9) 0.75766(9) 0.0224(2) Uani 1 1 d . . .
H12 H 0.7812 0.5241 0.8084 0.027 Uiso 1 1 calc R U .
C13 C 0.67392(6) 0.47367(8) 0.65451(9) 0.0187(2) Uani 1 1 d . . .
C14 C 0.70825(7) 0.40552(9) 0.62503(10) 0.0248(2) Uani 1 1 d . . .
H14 H 0.7656 0.3943 0.6768 0.030 Uiso 1 1 calc R U .
C15 C 0.65866(7) 0.35517(9) 0.52116(10) 0.0270(2) Uani 1 1 d . . .
H15 H 0.6825 0.3103 0.5020 0.032 Uiso 1 1 calc R U .
C16 C 0.57456(7) 0.36915(9) 0.44439(9) 0.0228(2) Uani 1 1 d . . .
H16 H 0.5420 0.3346 0.3732 0.027 Uiso 1 1 calc R U .
C17 C 0.53627(6) 0.43371(8) 0.46992(8) 0.0159(2) Uani 1 1 d . . .
C18 C 0.58654(6) 0.48608(8) 0.57741(8) 0.01519(19) Uani 1 1 d . . .

loop_
_atom_site_aniso_label
_atom_site_aniso_U_11
_atom_site_aniso_U_22
_atom_site_aniso_U_33
_atom_site_aniso_U_23
_atom_site_aniso_U_13
_atom_site_aniso_U_12
Na1 0.0166(3) 0.0123(3) 0.0182(3) 0.000 0.0119(2) 0.000
O1 0.0262(4) 0.0161(4) 0.0247(4) 0.0037(3) 0.0197(3) 0.0024(3)
O2 0.0217(4) 0.0175(4) 0.0195(3) 0.0017(3) 0.0150(3) 0.0005(3)
O3 0.0213(4) 0.0187(4) 0.0215(4) -0.0041(3) 0.0161(3) -0.0055(3)
O4 0.0312(4) 0.0215(4) 0.0221(4) -0.0074(3) 0.0183(4) -0.0091(3)
C1 0.0234(5) 0.0153(5) 0.0254(5) 0.0048(4) 0.0155(5) 0.0053(4)
C2 0.0222(5) 0.0213(5) 0.0207(5) 0.0061(4) 0.0149(4) 0.0012(4)
C3 0.0249(5) 0.0256(5) 0.0167(5) 0.0029(4) 0.0142(4) 0.0008(4)
C4 0.0244(5) 0.0188(5) 0.0234(5) 0.0017(4) 0.0188(5) 0.0029(4)
C5 0.0232(5) 0.0208(5) 0.0247(5) 0.0020(4) 0.0191(5) 0.0004(4)
C6 0.0213(5) 0.0208(5) 0.0236(5) -0.0031(4) 0.0146(5) -0.0077(4)
C7 0.0592(9) 0.0166(5) 0.0479(7) -0.0120(5) 0.0439(7) -0.0120(5)
C8 0.0326(7) 0.0541(9) 0.0246(6) -0.0091(6) 0.0157(6) -0.0245(6)
C9 0.0199(5) 0.0133(4) 0.0157(4) 0.0022(3) 0.0123(4) -0.0007(4)
C10 0.0252(5) 0.0181(5) 0.0178(5) -0.0008(4) 0.0129(4) -0.0001(4)
C11 0.0247(6) 0.0209(5) 0.0159(5) -0.0006(4) 0.0090(4) -0.0052(4)
C12 0.0155(5) 0.0231(5) 0.0196(5) 0.0051(4) 0.0081(4) -0.0028(4)
C13 0.0179(5) 0.0170(5) 0.0206(5) 0.0054(4) 0.0127(4) -0.0004(4)
C14 0.0178(5) 0.0279(6) 0.0296(5) 0.0061(4) 0.0162(5) 0.0038(4)
C15 0.0290(6) 0.0270(6) 0.0347(6) 0.0029(5) 0.0254(5) 0.0065(5)
C16 0.0273(6) 0.0212(5) 0.0243(5) -0.0012(4) 0.0191(5) 0.0014(4)
C17 0.0198(5) 0.0133(4) 0.0176(4) 0.0019(4) 0.0137(4) -0.0003(4)
C18 0.0173(5) 0.0121(4) 0.0170(4) 0.0033(3) 0.0118(4) -0.0007(4)

loop_
_atom_type_symbol
_atom_type_description
_atom_type_scat_dispersion_real
_atom_type_scat_dispersion_imag
_atom_type_scat_source
C C 0.0033 0.0016 'International Tables Vol C Tables 4.2.6.8 and 6.1.1.4'
H H 0.0000 0.0000 'International Tables Vol C Tables 4.2.6.8 and 6.1.1.4'
O O 0.0106 0.0060 'International Tables Vol C Tables 4.2.6.8 and 6.1.1.4'
Na Na 0.0362 0.0249 'International Tables Vol C Tables 4.2.6.8 and 6.1.1.4'

loop_
_geom_angle_atom_site_label_1
_geom_angle_atom_site_label_2
_geom_angle_atom_site_label_3
_geom_angle
_geom_angle_site_symmetry_1
_geom_angle_site_symmetry_3
O3 Na1 O3 124.93(4) . 2_655
O3 Na1 O4 142.47(3) . .
O3 Na1 O4 88.01(3) 2_655 .
O3 Na1 O4 88.01(3) . 2_655
O3 Na1 O4 142.47(3) 2_655 2_655
O4 Na1 O4 69.80(4) . 2_655
O3 Na1 O1 64.11(2) . 2_655
O3 Na1 O1 88.09(3) 2_655 2_655
O4 Na1 O1 142.93(3) . 2_655
O4 Na1 O1 92.06(3) 2_655 2_655
O3 Na1 O1 88.08(3) . .
O3 Na1 O1 64.12(2) 2_655 .
O4 Na1 O1 92.06(3) . .
O4 Na1 O1 142.93(3) 2_655 .
O1 Na1 O1 118.90(4) 2_655 .
O3 Na1 O2 65.81(2) . .
O3 Na1 O2 126.17(2) 2_655 .
O4 Na1 O2 80.64(3) . .
O4 Na1 O2 80.92(3) 2_655 .
O1 Na1 O2 129.61(2) 2_655 .
O1 Na1 O2 63.95(2) . .
O3 Na1 O2 126.18(2) . 2_655
O3 Na1 O2 65.81(2) 2_655 2_655
O4 Na1 O2 80.92(3) . 2_655
O4 Na1 O2 80.65(3) 2_655 2_655
O1 Na1 O2 63.95(2) 2_655 2_655
O1 Na1 O2 129.61(2) . 2_655
O2 Na1 O2 157.48(4) . 2_655
C1 O1 C2 111.45(8) . .
C1 O1 Na1 103.56(6) . .
C2 O1 Na1 109.45(6) . .
C4 O2 C3 115.62(7) . .
C4 O2 Na1 103.04(5) . .
C3 O2 Na1 115.20(6) . .
C5 O3 C6 113.11(8) . .
C5 O3 Na1 123.96(6) . .
C6 O3 Na1 122.84(6) . .
C7 O4 C8 112.14(10) . .
C7 O4 Na1 111.53(7) . .
C8 O4 Na1 114.08(7) . .
O1 C1 C6 107.72(8) . 2_655
O1 C1 H1A 110.2 . .
C6 C1 H1A 110.2 2_655 .
O1 C1 H1B 110.2 . .
C6 C1 H1B 110.2 2_655 .
H1A C1 H1B 108.5 . .
O1 C2 C3 107.89(8) . .
O1 C2 H2A 110.1 . .
C3 C2 H2A 110.1 . .
O1 C2 H2B 110.1 . .
C3 C2 H2B 110.1 . .
H2A C2 H2B 108.4 . .
O2 C3 C2 112.73(8) . .
O2 C3 H3A 109.0 . .
C2 C3 H3A 109.0 . .
O2 C3 H3B 109.0 . .
C2 C3 H3B 109.0 . .
H3A C3 H3B 107.8 . .
O2 C4 C5 113.74(8) . .
O2 C4 H4A 108.8 . .
C5 C4 H4A 108.8 . .
O2 C4 H4B 108.8 . .
C5 C4 H4B 108.8 . .
H4A C4 H4B 107.7 . .
O3 C5 C4 107.65(8) . .
O3 C5 H5A 110.2 . .
C4 C5 H5A 110.2 . .
O3 C5 H5B 110.2 . .
C4 C5 H5B 110.2 . .
H5A C5 H5B 108.5 . .
O3 C6 C1 107.46(8) . 2_655
O3 C6 H6A 110.2 . .
C1 C6 H6A 110.2 2_655 .
O3 C6 H6B 110.2 . .
C1 C6 H6B 110.2 2_655 .
H6A C6 H6B 108.5 . .
O4 C7 C7 108.20(8) . 2_655
O4 C7 H7A 110.1 . .
C7 C7 H7A 110.1 2_655 .
O4 C7 H7B 110.1 . .
C7 C7 H7B 110.1 2_655 .
H7A C7 H7B 108.4 . .
O4 C8 H8A 109.5 . .
O4 C8 H8B 109.5 . .
H8A C8 H8B 109.5 . .
O4 C8 H8C 109.5 . .
H8A C8 H8C 109.5 . .
H8B C8 H8C 109.5 . .
C10 C9 C18 118.51(9) . .
C10 C9 C17 122.03(9) . 5_666
C18 C9 C17 119.42(9) . 5_666
C11 C10 C9 121.24(10) . .
C11 C10 H10 119.4 . .
C9 C10 H10 119.4 . .
C12 C11 C10 121.07(10) . .
C12 C11 H11 119.5 . .
C10 C11 H11 119.5 . .
C11 C12 C13 120.57(10) . .
C11 C12 H12 119.7 . .
C13 C12 H12 119.7 . .
C14 C13 C12 121.59(10) . .
C14 C13 C18 119.32(9) . .
C12 C13 C18 119.08(9) . .
C15 C14 C13 120.30(10) . .
C15 C14 H14 119.9 . .
C13 C14 H14 119.8 . .
C14 C15 C16 121.04(10) . .
C14 C15 H15 119.5 . .
C16 C15 H15 119.5 . .
C15 C16 C17 121.45(10) . .
C15 C16 H16 119.3 . .
C17 C16 H16 119.3 . .
C16 C17 C18 118.39(9) . .
C16 C17 C9 122.11(9) . 5_666
C18 C17 C9 119.50(8) . 5_666
C9 C18 C17 121.08(9) . .
C9 C18 C13 119.48(9) . .
C17 C18 C13 119.43(9) . .

loop_
_geom_bond_atom_site_label_1
_geom_bond_atom_site_label_2
_geom_bond_distance
_geom_bond_site_symmetry_2
Na1 O3 2.3956(7) .
Na1 O3 2.3956(7) 2_655
Na1 O4 2.4166(9) .
Na1 O4 2.4166(9) 2_655
Na1 O1 2.6135(8) 2_655
Na1 O1 2.6135(8) .
Na1 O2 2.6570(7) .
Na1 O2 2.6570(7) 2_655
O1 C1 1.4240(12) .
O1 C2 1.4293(11) .
O2 C4 1.4287(12) .
O2 C3 1.4310(12) .
O3 C5 1.4260(12) .
O3 C6 1.4279(12) .
O4 C7 1.4143(15) .
O4 C8 1.4240(15) .
C1 C6 1.5065(15) 2_655
C1 H1A 0.9900 .
C1 H1B 0.9900 .
C2 C3 1.5092(15) .
C2 H2A 0.9900 .
C2 H2B 0.9900 .
C3 H3A 0.9900 .
C3 H3B 0.9900 .
C4 C5 1.5161(15) .
C4 H4A 0.9900 .
C4 H4B 0.9900 .
C5 H5A 0.9900 .
C5 H5B 0.9900 .
C6 C1 1.5065(15) 2_655
C6 H6A 0.9900 .
C6 H6B 0.9900 .
C7 C7 1.501(3) 2_655
C7 H7A 0.9900 .
C7 H7B 0.9900 .
C8 H8A 0.9800 .
C8 H8B 0.9800 .
C8 H8C 0.9800 .
C9 C10 1.4147(14) .
C9 C18 1.4330(13) .
C9 C17 1.4479(14) 5_666
C10 C11 1.3891(16) .
C10 H10 0.9500 .
C11 C12 1.3800(16) .
C11 H11 0.9500 .
C12 C13 1.4164(15) .
C12 H12 0.9500 .
C13 C14 1.4161(15) .
C13 C18 1.4412(14) .
C14 C15 1.3834(17) .
C14 H14 0.9500 .
C15 C16 1.3887(16) .
C15 H15 0.9500 .
C16 C17 1.4140(14) .
C16 H16 0.9500 .
C17 C18 1.4337(13) .
C17 C9 1.4479(14) 5_666

loop_
_geom_torsion_atom_site_label_1
_geom_torsion_atom_site_label_2
_geom_torsion_atom_site_label_3
_geom_torsion_atom_site_label_4
_geom_torsion
_geom_torsion_site_symmetry_1
_geom_torsion_site_symmetry_4
C2 O1 C1 C6 -178.94(8) . 2_655
Na1 O1 C1 C6 63.49(8) . 2_655
C1 O1 C2 C3 -175.02(8) . .
Na1 O1 C2 C3 -61.06(9) . .
C4 O2 C3 C2 99.23(10) . .
Na1 O2 C3 C2 -20.92(10) . .
O1 C2 C3 O2 55.05(11) . .
C3 O2 C4 C5 -70.40(11) . .
Na1 O2 C4 C5 56.17(8) . .
C6 O3 C5 C4 -164.50(8) . .
Na1 O3 C5 C4 12.07(11) . .
O2 C4 C5 O3 -48.77(11) . .
C5 O3 C6 C1 -169.56(8) . 2_655
Na1 O3 C6 C1 13.83(11) . 2_655
C8 O4 C7 C7 -175.89(10) . 2_655
Na1 O4 C7 C7 -46.54(12) . 2_655
C18 C9 C10 C11 0.73(15) . .
C17 C9 C10 C11 -176.97(9) 5_666 .
C9 C10 C11 C12 -1.91(16) . .
C10 C11 C12 C13 0.94(16) . .
C11 C12 C13 C14 -179.41(10) . .
C11 C12 C13 C18 1.14(15) . .
C12 C13 C14 C15 -176.56(10) . .
C18 C13 C14 C15 2.88(15) . .
C13 C14 C15 C16 -0.75(17) . .
C14 C15 C16 C17 -1.06(17) . .
C15 C16 C17 C18 0.65(15) . .
C15 C16 C17 C9 -178.73(10) . 5_666
C10 C9 C18 C17 -177.12(9) . .
C17 C9 C18 C17 0.64(15) 5_666 .
C10 C9 C18 C13 1.34(13) . .
C17 C9 C18 C13 179.10(8) 5_666 .
C16 C17 C18 C9 179.96(9) . .
C9 C17 C18 C9 -0.64(15) 5_666 .
C16 C17 C18 C13 1.49(14) . .
C9 C17 C18 C13 -179.10(8) 5_666 .
C14 C13 C18 C9 178.27(9) . .
C12 C13 C18 C9 -2.27(14) . .
C14 C13 C18 C17 -3.24(14) . .
C12 C13 C18 C17 176.22(9) . .
